data_7034822
loop_
_publ_author_name
'Bent, S. J.'
'Mahon, M. F.'
'Webster, R. L.'

_publ_section_title
;
 Copper malonamide complexes and their use in azide-alkyne cycloaddition
 reactions.
;
_journal_issue 22
_journal_name_full 'Dalton transactions (Cambridge, England : 2003)'
_journal_page_first 10253
_journal_page_last 10258
_journal_paper_doi 10.1039/c5dt01312g
_journal_volume 44
_journal_year 2015
_chemical_absolute_configuration unk
_chemical_formula_sum 'C30 H62 B2 Cu F8 N4 O5'
_chemical_formula_weight 796.00
_chemical_name_systematic
;
 ?
;
_space_group_IT_number 36
_symmetry_cell_setting orthorhombic
_symmetry_space_group_name_Hall 'C 2c -2'
_symmetry_space_group_name_H-M 'C m c 21'
_atom_sites_solution_hydrogens geom
_atom_sites_solution_primary direct
_atom_sites_solution_secondary difmap
_audit_creation_date
;
'Sat Aug 30 16:26:12 2014'
;
_audit_creation_method
;
CrysAlisPro, Agilent Technologies,
Version 1.171.37.33 (release 27-03-2014 CrysAlis171 .NET)
(compiled Mar 27 2014,17:12:48)
;
_audit_update_record
;
2015-02-23 deposited with the CCDC.
2015-05-05 downloaded from the CCDC.
;
_cell_angle_alpha 90.0
_cell_angle_beta 90.0
_cell_angle_gamma 90.0
_cell_formula_units_Z 4
_cell_length_a 21.1798(2)
_cell_length_b 12.69988(12)
_cell_length_c 14.89542(16)
_cell_measurement_reflns_used 15118
_cell_measurement_temperature 150.00(10)
_cell_measurement_theta_max 71.8930
_cell_measurement_theta_min 5.0020
_cell_volume 4006.58(7)
_computing_cell_refinement
;
CrysAlisPro, Agilent Technologies,
Version 1.171.37.33 (release 27-03-2014 CrysAlis171 .NET)
(compiled Mar 27 2014,17:12:48)
;
_computing_data_collection
;
CrysAlisPro, Agilent Technologies,
Version 1.171.37.33 (release 27-03-2014 CrysAlis171 .NET)
(compiled Mar 27 2014,17:12:48)
;
_computing_data_reduction
;
CrysAlisPro, Agilent Technologies,
Version 1.171.37.33 (release 27-03-2014 CrysAlis171 .NET)
(compiled Mar 27 2014,17:12:48)
;
_computing_molecular_graphics 'ORTEX (Mc Ardle 1995)'
_computing_publication_material 'SHELXL-97 (Sheldrick, 1997)'
_computing_structure_refinement 'SHELXL-97 (Sheldrick, 1997)'
_computing_structure_solution 'SHELXS-97 (Sheldrick, 1990)'
_diffrn_ambient_environment N~2~
_diffrn_ambient_temperature 150.00(10)
_diffrn_detector 'CCD plate'
_diffrn_detector_area_resol_mean 8.1150
_diffrn_detector_type EosS2
_diffrn_measured_fraction_theta_full 0.9990
_diffrn_measured_fraction_theta_max 0.9621
_diffrn_measurement_device 'four-circle diffractometer'
_diffrn_measurement_device_type 'SuperNova, Dual, Cu at zero, EosS2'
_diffrn_measurement_method '\w scans'
_diffrn_radiation_monochromator mirror
_diffrn_radiation_probe x-ray
_diffrn_radiation_source 'fine-focus sealed tube'
_diffrn_radiation_type 'Cu K\a'
_diffrn_radiation_wavelength 1.54184
_diffrn_reflns_av_R_equivalents 0.0583
_diffrn_reflns_av_sigmaI/netI 0.0606
_diffrn_reflns_limit_h_max 15
_diffrn_reflns_limit_h_min -14
_diffrn_reflns_limit_k_max 26
_diffrn_reflns_limit_k_min -25
_diffrn_reflns_limit_l_max 18
_diffrn_reflns_limit_l_min -18
_diffrn_reflns_number 23898
_diffrn_reflns_theta_full 66.9682
_diffrn_reflns_theta_max 71.9572
_diffrn_reflns_theta_min 4.1747
_diffrn_source 'sealed X-ray tube'
_diffrn_source_type 'SuperNova (Cu) X-ray Source'
_exptl_absorpt_coefficient_mu 1.446
_exptl_absorpt_correction_T_max 1.00000
_exptl_absorpt_correction_T_min 0.86067
_exptl_absorpt_correction_type multi-scan
_exptl_absorpt_process_details
;
CrysAlisPro, Agilent Technologies,
Version 1.171.37.33 (release 27-03-2014 CrysAlis171 .NET)
(compiled Mar 27 2014,17:12:48)
Empirical absorption correction using spherical harmonics,
 implemented in SCALE3 ABSPACK scaling algorithm.
Empirical absorption correction using spherical harmonics,
 implemented in SCALE3 ABSPACK scaling algorithm.
;
_exptl_crystal_colour 'pale aqua'
_exptl_crystal_density_diffrn 1.320
_exptl_crystal_density_method 'not measured'
_exptl_crystal_description plate
_exptl_crystal_F_000 1684
_exptl_crystal_size_max 0.1926
_exptl_crystal_size_mid 0.1137
_exptl_crystal_size_min 0.0372
_refine_diff_density_max 0.502
_refine_diff_density_min -0.438
_refine_diff_density_rms 0.067
_refine_ls_extinction_method none
_refine_ls_goodness_of_fit_ref 1.061
_refine_ls_hydrogen_treatment mixed
_refine_ls_matrix_type full
_refine_ls_number_parameters 274
_refine_ls_number_restraints 28
_refine_ls_restrained_S_all 1.109
_refine_ls_R_factor_all 0.0419
_refine_ls_R_factor_gt 0.0410
_refine_ls_shift/su_max 0.000
_refine_ls_shift/su_mean 0.000
_refine_ls_structure_factor_coef Fsqd
_refine_ls_weighting_details 'calc w=1/[\s^2^(Fo^2^)+(0.0786P)^2^+1.0542P] where P=(Fo^2^+2Fc^2^)/3'
_refine_ls_weighting_scheme calc
_refine_ls_wR_factor_gt 0.1043
_refine_ls_wR_factor_ref 0.1058
_reflns_number_gt 3822
_reflns_number_total 3909
_reflns_threshold_expression >2sigma(I)
_cod_data_source_file c5dt01312g2.cif
_cod_data_source_block s14rlw2
_cod_depositor_comments 'Adding full bibliography for 7034822--7034823.cif.'
_cod_original_sg_symbol_H-M Cmc21
_cod_database_code 7034822

loop_
_symmetry_equiv_pos_as_xyz
'x, y, z'
'-x, -y, z+1/2'
'-x, y, z'
'x, -y, z+1/2'
'x+1/2, y+1/2, z'
'-x+1/2, -y+1/2, z+1/2'
'-x+1/2, y+1/2, z'
'x+1/2, -y+1/2, z+1/2'

loop_
_atom_site_label
_atom_site_type_symbol
_atom_site_fract_x
_atom_site_fract_y
_atom_site_fract_z
_atom_site_U_iso_or_equiv
_atom_site_adp_type
_atom_site_occupancy
_atom_site_symmetry_multiplicity
_atom_site_calc_flag
_atom_site_refinement_flags
_atom_site_disorder_assembly
_atom_site_disorder_group
Cu1 Cu 0.0000 0.22598(3) 0.92021(3) 0.01700(13) Uani 1 2 d S . .
F1 F 0.0000 0.27147(18) 0.6122(2) 0.0428(6) Uani 1 2 d S . .
F2 F -0.05367(8) 0.13499(14) 0.54684(12) 0.0385(4) Uani 1 1 d . . .
F3 F 0.0000 0.1095(2) 0.67763(17) 0.0387(5) Uani 1 2 d S . .
F4 F 0.0000 0.7004(3) 0.8431(2) 0.0494(8) Uani 0.88 2 d SP A 1
F5 F -0.05292(13) 0.6034(4) 0.7386(3) 0.0954(14) Uani 0.88 1 d PU A 1
F6 F 0.0000 0.5294(4) 0.8472(5) 0.125(3) Uani 0.88 2 d SPU A 1
O1 O -0.06422(7) 0.30719(13) 0.98151(12) 0.0227(3) Uani 1 1 d . . .
O2 O -0.06639(7) 0.13356(13) 0.87588(12) 0.0225(3) Uani 1 1 d . . .
O3 O 0.0000 0.3238(2) 0.7969(2) 0.0489(9) Uani 1 2 d SD . .
N1 N -0.11481(9) 0.45127(15) 1.02685(13) 0.0206(4) Uani 1 1 d . . .
N2 N -0.10423(9) -0.00568(16) 0.80161(15) 0.0230(4) Uani 1 1 d . . .
C1 C 0.0000 0.4518(3) 1.0394(2) 0.0212(6) Uani 1 2 d S . .
H1A H 0.0000 0.5229 1.0121 0.025 Uiso 1 2 calc SR . .
H1B H 0.0000 0.4615 1.1053 0.025 Uiso 1 2 calc SR . .
C2 C -0.06138(10) 0.39838(18) 1.01383(15) 0.0179(4) Uani 1 1 d . . .
C3 C -0.11804(11) 0.5557(2) 1.07193(18) 0.0272(5) Uani 1 1 d . . .
H3 H -0.0754 0.5705 1.0979 0.033 Uiso 1 1 calc R . .
C4 C -0.13240(14) 0.6421(2) 1.0041(2) 0.0376(6) Uani 1 1 d . . .
H4A H -0.1757 0.6338 0.9819 0.056 Uiso 1 1 calc R . .
H4B H -0.1028 0.6371 0.9538 0.056 Uiso 1 1 calc R . .
H4C H -0.1280 0.7110 1.0330 0.056 Uiso 1 1 calc R . .
C5 C -0.16500(15) 0.5534(3) 1.1490(2) 0.0415(7) Uani 1 1 d . . .
H5A H -0.1560 0.4930 1.1879 0.062 Uiso 1 1 calc R . .
H5B H -0.2079 0.5472 1.1250 0.062 Uiso 1 1 calc R . .
H5C H -0.1614 0.6186 1.1839 0.062 Uiso 1 1 calc R . .
C6 C -0.17519(10) 0.40954(18) 0.99045(17) 0.0235(5) Uani 1 1 d . . .
H6 H -0.2075 0.4657 1.0005 0.028 Uiso 1 1 calc R . .
C7 C -0.19829(12) 0.3130(2) 1.0411(2) 0.0341(6) Uani 1 1 d . . .
H7A H -0.1979 0.3275 1.1057 0.051 Uiso 1 1 calc R . .
H7B H -0.1705 0.2533 1.0282 0.051 Uiso 1 1 calc R . .
H7C H -0.2414 0.2961 1.0221 0.051 Uiso 1 1 calc R . .
C8 C -0.17174(12) 0.3927(2) 0.88937(19) 0.0307(5) Uani 1 1 d . . .
H8A H -0.1435 0.3336 0.8763 0.046 Uiso 1 1 calc R . .
H8B H -0.1555 0.4566 0.8606 0.046 Uiso 1 1 calc R . .
H8C H -0.2140 0.3771 0.8662 0.046 Uiso 1 1 calc R . .
C9 C 0.0000 -0.0168(2) 0.8773(3) 0.0226(6) Uani 1 2 d S . .
H9A H 0.0000 -0.0882 0.8505 0.027 Uiso 1 2 calc SR . .
H9B H 0.0000 -0.0248 0.9434 0.027 Uiso 1 2 calc SR . .
C10 C -0.05922(10) 0.04047(17) 0.84884(17) 0.0200(4) Uani 1 1 d . . .
C11 C -0.16491(11) 0.05072(19) 0.78413(19) 0.0270(5) Uani 1 1 d . . .
H11 H -0.1928 0.0000 0.7515 0.032 Uiso 1 1 calc R . .
C12 C -0.15682(13) 0.1455(2) 0.7229(2) 0.0348(6) Uani 1 1 d . . .
H12A H -0.1373 0.1231 0.6664 0.052 Uiso 1 1 calc R . .
H12B H -0.1298 0.1977 0.7523 0.052 Uiso 1 1 calc R . .
H12C H -0.1982 0.1768 0.7105 0.052 Uiso 1 1 calc R . .
C13 C -0.19842(11) 0.0778(2) 0.8713(2) 0.0351(6) Uani 1 1 d . . .
H13A H -0.1767 0.1366 0.9005 0.053 Uiso 1 1 calc R . .
H13B H -0.1980 0.0164 0.9111 0.053 Uiso 1 1 calc R . .
H13C H -0.2422 0.0978 0.8584 0.053 Uiso 1 1 calc R . .
C14 C -0.09838(12) -0.1121(2) 0.7605(2) 0.0341(6) Uani 1 1 d . . .
H14 H -0.0556 -0.1398 0.7764 0.041 Uiso 1 1 calc R . .
C15 C -0.10157(19) -0.1052(3) 0.6586(3) 0.0537(9) Uani 1 1 d . . .
H15A H -0.0740 -0.0483 0.6377 0.081 Uiso 1 1 calc R . .
H15B H -0.1451 -0.0907 0.6401 0.081 Uiso 1 1 calc R . .
H15C H -0.0877 -0.1721 0.6325 0.081 Uiso 1 1 calc R . .
C16 C -0.14683(16) -0.1879(2) 0.7996(3) 0.0483(8) Uani 1 1 d . . .
H16A H -0.1894 -0.1640 0.7840 0.072 Uiso 1 1 calc R . .
H16B H -0.1424 -0.1900 0.8651 0.072 Uiso 1 1 calc R . .
H16C H -0.1399 -0.2585 0.7749 0.072 Uiso 1 1 calc R . .
B1 B 0.0000 0.6147(4) 0.7885(4) 0.0361(10) Uani 1 2 d S . .
B2 B 0.0000 0.1620(3) 0.5955(3) 0.0297(8) Uani 1 2 d S . .
H3A H 0.0000 0.308(4) 0.7328(9) 0.044(14) Uiso 1 2 d SD . .
H3B H 0.0000 0.4007(5) 0.795(4) 0.10(3) Uiso 1 2 d SD . .
F4A F -0.0218(9) 0.6735(14) 0.7164(13) 0.056(4) Uani 0.12 1 d PU . 2
F6A F -0.0381(6) 0.5353(12) 0.8157(14) 0.042(3) Uani 0.12 1 d PU . 2

loop_
_atom_site_aniso_label
_atom_site_aniso_U_11
_atom_site_aniso_U_22
_atom_site_aniso_U_33
_atom_site_aniso_U_23
_atom_site_aniso_U_13
_atom_site_aniso_U_12
Cu1 0.01131(19) 0.0184(2) 0.0213(2) -0.00262(17) 0.000 0.000
F1 0.0593(17) 0.0294(12) 0.0398(15) -0.0073(9) 0.000 0.000
F2 0.0320(8) 0.0480(9) 0.0355(9) -0.0086(7) -0.0047(7) 0.0021(7)
F3 0.0415(12) 0.0463(13) 0.0285(12) 0.0058(10) 0.000 0.000
F4 0.0544(18) 0.0356(14) 0.058(2) -0.0193(14) 0.000 0.000
F5 0.0383(14) 0.154(4) 0.094(3) -0.069(3) -0.0100(14) -0.0007(17)
F6 0.248(8) 0.046(2) 0.081(4) 0.012(3) 0.000 0.000
O1 0.0132(6) 0.0251(8) 0.0299(9) -0.0066(7) 0.0007(6) 0.0015(6)
O2 0.0161(7) 0.0205(8) 0.0309(9) -0.0044(6) -0.0009(6) -0.0016(6)
O3 0.104(3) 0.0212(13) 0.0215(14) 0.0043(10) 0.000 0.000
N1 0.0144(8) 0.0254(9) 0.0221(10) -0.0064(7) -0.0009(7) 0.0033(7)
N2 0.0157(8) 0.0210(9) 0.0324(11) -0.0054(8) 0.0010(8) -0.0013(7)
C1 0.0142(13) 0.0260(14) 0.0232(15) -0.0065(12) 0.000 0.000
C2 0.0119(9) 0.0234(10) 0.0184(10) -0.0008(8) 0.0004(7) 0.0006(7)
C3 0.0217(11) 0.0301(11) 0.0299(13) -0.0118(10) -0.0043(9) 0.0055(9)
C4 0.0376(14) 0.0257(11) 0.0495(17) -0.0020(11) -0.0016(12) 0.0026(10)
C5 0.0411(16) 0.0465(16) 0.0368(16) -0.0164(13) 0.0069(13) 0.0082(12)
C6 0.0115(10) 0.0297(11) 0.0291(13) -0.0058(10) -0.0043(8) 0.0040(8)
C7 0.0200(11) 0.0394(14) 0.0429(15) -0.0020(12) 0.0060(10) -0.0019(10)
C8 0.0248(12) 0.0402(13) 0.0272(13) -0.0104(10) -0.0082(10) 0.0045(10)
C9 0.0201(14) 0.0163(14) 0.0315(17) 0.0055(12) 0.000 0.000
C10 0.0154(10) 0.0206(10) 0.0242(11) 0.0007(8) 0.0034(8) -0.0014(7)
C11 0.0143(10) 0.0257(11) 0.0409(14) -0.0068(10) -0.0047(9) -0.0011(8)
C12 0.0285(12) 0.0352(13) 0.0407(15) -0.0016(11) -0.0094(12) 0.0024(10)
C13 0.0166(10) 0.0340(12) 0.0547(18) -0.0088(12) 0.0071(11) -0.0036(9)
C14 0.0234(11) 0.0231(12) 0.0557(18) -0.0153(11) -0.0012(11) -0.0014(9)
C15 0.058(2) 0.0483(18) 0.055(2) -0.0261(16) 0.0116(16) -0.0146(15)
C16 0.0445(17) 0.0238(13) 0.077(2) -0.0046(14) 0.0096(17) -0.0050(12)
B1 0.040(2) 0.026(2) 0.042(3) -0.0056(19) 0.000 0.000
B2 0.032(2) 0.0284(19) 0.028(2) -0.0064(16) 0.000 0.000
F4A 0.072(9) 0.046(7) 0.049(7) 0.003(6) -0.001(6) 0.038(6)
F6A 0.022(6) 0.029(6) 0.076(9) -0.007(6) 0.007(6) -0.017(5)

loop_
_atom_type_symbol
_atom_type_description
_atom_type_scat_dispersion_real
_atom_type_scat_dispersion_imag
_atom_type_scat_source
C C 0.0181 0.0091 'International Tables Vol C Tables 4.2.6.8 and 6.1.1.4'
H H 0.0000 0.0000 'International Tables Vol C Tables 4.2.6.8 and 6.1.1.4'
B B 0.0090 0.0039 'International Tables Vol C Tables 4.2.6.8 and 6.1.1.4'
N N 0.0311 0.0180 'International Tables Vol C Tables 4.2.6.8 and 6.1.1.4'
O O 0.0492 0.0322 'International Tables Vol C Tables 4.2.6.8 and 6.1.1.4'
F F 0.0727 0.0534 'International Tables Vol C Tables 4.2.6.8 and 6.1.1.4'
Cu Cu -1.9646 0.5888 'International Tables Vol C Tables 4.2.6.8 and 6.1.1.4'

loop_
_geom_angle_atom_site_label_1
_geom_angle_atom_site_label_2
_geom_angle_atom_site_label_3
_geom_angle
_geom_angle_site_symmetry_1
_geom_angle_site_symmetry_3
O1 Cu1 O1 89.27(10) . 3
O1 Cu1 O2 171.33(8) . 3
O1 Cu1 O2 88.50(7) 3 3
O1 Cu1 O2 88.50(7) . .
O1 Cu1 O2 171.33(8) 3 .
O2 Cu1 O2 92.47(10) 3 .
O1 Cu1 O3 95.29(8) . .
O1 Cu1 O3 95.29(8) 3 .
O2 Cu1 O3 93.26(8) 3 .
O2 Cu1 O3 93.26(8) . .
C2 O1 Cu1 129.69(15) . .
C10 O2 Cu1 126.01(14) . .
Cu1 O3 H3A 134(3) . .
Cu1 O3 H3B 126(3) . .
H3A O3 H3B 100.2(7) . .
C2 N1 C6 119.91(19) . .
C2 N1 C3 123.70(19) . .
C6 N1 C3 116.28(18) . .
C10 N2 C14 124.17(19) . .
C10 N2 C11 120.03(19) . .
C14 N2 C11 115.77(19) . .
C2 C1 C2 118.2(3) 3 .
C2 C1 H1A 107.8 3 .
C2 C1 H1A 107.8 . .
C2 C1 H1B 107.8 3 .
C2 C1 H1B 107.8 . .
H1A C1 H1B 107.1 . .
O1 C2 N1 118.7(2) . .
O1 C2 C1 123.4(2) . .
N1 C2 C1 117.8(2) . .
N1 C3 C5 110.7(2) . .
N1 C3 C4 110.6(2) . .
C5 C3 C4 112.6(2) . .
N1 C3 H3 107.5 . .
C5 C3 H3 107.5 . .
C4 C3 H3 107.5 . .
C3 C4 H4A 109.5 . .
C3 C4 H4B 109.5 . .
H4A C4 H4B 109.5 . .
C3 C4 H4C 109.5 . .
H4A C4 H4C 109.5 . .
H4B C4 H4C 109.5 . .
C3 C5 H5A 109.5 . .
C3 C5 H5B 109.5 . .
H5A C5 H5B 109.5 . .
C3 C5 H5C 109.5 . .
H5A C5 H5C 109.5 . .
H5B C5 H5C 109.5 . .
N1 C6 C7 112.5(2) . .
N1 C6 C8 111.7(2) . .
C7 C6 C8 113.2(2) . .
N1 C6 H6 106.3 . .
C7 C6 H6 106.3 . .
C8 C6 H6 106.3 . .
C6 C7 H7A 109.5 . .
C6 C7 H7B 109.5 . .
H7A C7 H7B 109.5 . .
C6 C7 H7C 109.5 . .
H7A C7 H7C 109.5 . .
H7B C7 H7C 109.5 . .
C6 C8 H8A 109.5 . .
C6 C8 H8B 109.5 . .
H8A C8 H8B 109.5 . .
C6 C8 H8C 109.5 . .
H8A C8 H8C 109.5 . .
H8B C8 H8C 109.5 . .
C10 C9 C10 112.2(3) . 3
C10 C9 H9A 109.2 . .
C10 C9 H9A 109.2 3 .
C10 C9 H9B 109.2 . .
C10 C9 H9B 109.2 3 .
H9A C9 H9B 107.9 . .
O2 C10 N2 120.0(2) . .
O2 C10 C9 117.6(2) . .
N2 C10 C9 122.3(2) . .
N2 C11 C13 111.2(2) . .
N2 C11 C12 112.8(2) . .
C13 C11 C12 112.7(2) . .
N2 C11 H11 106.5 . .
C13 C11 H11 106.5 . .
C12 C11 H11 106.5 . .
C11 C12 H12A 109.5 . .
C11 C12 H12B 109.5 . .
H12A C12 H12B 109.5 . .
C11 C12 H12C 109.5 . .
H12A C12 H12C 109.5 . .
H12B C12 H12C 109.5 . .
C11 C13 H13A 109.5 . .
C11 C13 H13B 109.5 . .
H13A C13 H13B 109.5 . .
C11 C13 H13C 109.5 . .
H13A C13 H13C 109.5 . .
H13B C13 H13C 109.5 . .
N2 C14 C15 110.8(3) . .
N2 C14 C16 111.1(2) . .
C15 C14 C16 112.9(3) . .
N2 C14 H14 107.3 . .
C15 C14 H14 107.3 . .
C16 C14 H14 107.3 . .
C14 C15 H15A 109.5 . .
C14 C15 H15B 109.5 . .
H15A C15 H15B 109.5 . .
C14 C15 H15C 109.5 . .
H15A C15 H15C 109.5 . .
H15B C15 H15C 109.5 . .
C14 C16 H16A 109.5 . .
C14 C16 H16B 109.5 . .
H16A C16 H16B 109.5 . .
C14 C16 H16C 109.5 . .
H16A C16 H16C 109.5 . .
H16B C16 H16C 109.5 . .
F5 B1 F5 112.0(5) . 3
F5 B1 F6A 125.4(8) . 3
F5 B1 F6A 65.9(8) 3 3
F5 B1 F6A 65.9(8) . .
F5 B1 F6A 125.4(8) 3 .
F6A B1 F6A 73.2(14) 3 .
F5 B1 F4 114.4(3) . .
F5 B1 F4 114.4(3) 3 .
F6A B1 F4 114.7(8) 3 .
F6A B1 F4 114.7(8) . .
F5 B1 F4A 84.7(8) . 3
F5 B1 F4A 49.9(9) 3 3
F6A B1 F4A 115.8(12) 3 3
F6A B1 F4A 146.2(12) . 3
F4 B1 F4A 91.8(8) . 3
F5 B1 F4A 49.9(9) . .
F5 B1 F4A 84.7(8) 3 .
F6A B1 F4A 146.2(12) 3 .
F6A B1 F4A 115.8(12) . .
F4 B1 F4A 91.8(8) . .
F4A B1 F4A 38.8(17) 3 .
F5 B1 F6 105.2(4) . .
F5 B1 F6 105.2(4) 3 .
F6A B1 F6 39.9(8) 3 .
F6A B1 F6 39.9(8) . .
F4 B1 F6 104.3(5) . .
F4A B1 F6 154.9(9) 3 .
F4A B1 F6 154.9(9) . .
F2 B2 F2 109.7(3) 3 .
F2 B2 F3 109.9(2) 3 .
F2 B2 F3 109.9(2) . .
F2 B2 F1 109.5(2) 3 .
F2 B2 F1 109.5(2) . .
F3 B2 F1 108.4(3) . .
F4A F4A B1 70.6(8) 3 .
B1 F6A F6A 53.4(7) . 3

loop_
_geom_bond_atom_site_label_1
_geom_bond_atom_site_label_2
_geom_bond_distance
_geom_bond_site_symmetry_2
Cu1 O1 1.9358(16) .
Cu1 O1 1.9359(16) 3
Cu1 O2 1.9470(16) 3
Cu1 O2 1.9470(16) .
Cu1 O3 2.217(3) .
F1 B2 1.413(5) .
F2 B2 1.391(3) .
F3 B2 1.393(5) .
F4 B1 1.359(5) .
F5 B1 1.352(4) .
F6 B1 1.392(8) .
O1 C2 1.256(3) .
O2 C10 1.258(3) .
O3 H3A 0.978(5) .
O3 H3B 0.978(5) .
N1 C2 1.330(3) .
N1 C6 1.487(3) .
N1 C3 1.488(3) .
N2 C10 1.322(3) .
N2 C14 1.489(3) .
N2 C11 1.494(3) .
C1 C2 1.515(3) 3
C1 C2 1.515(3) .
C1 H1A 0.9900 .
C1 H1B 0.9900 .
C3 C5 1.520(4) .
C3 C4 1.522(4) .
C3 H3 1.0000 .
C4 H4A 0.9800 .
C4 H4B 0.9800 .
C4 H4C 0.9800 .
C5 H5A 0.9800 .
C5 H5B 0.9800 .
C5 H5C 0.9800 .
C6 C7 1.520(4) .
C6 C8 1.522(4) .
C6 H6 1.0000 .
C7 H7A 0.9800 .
C7 H7B 0.9800 .
C7 H7C 0.9800 .
C8 H8A 0.9800 .
C8 H8B 0.9800 .
C8 H8C 0.9800 .
C9 C10 1.511(3) .
C9 C10 1.511(3) 3
C9 H9A 0.9900 .
C9 H9B 0.9900 .
C11 C13 1.518(4) .
C11 C12 1.520(4) .
C11 H11 1.0000 .
C12 H12A 0.9800 .
C12 H12B 0.9800 .
C12 H12C 0.9800 .
C13 H13A 0.9800 .
C13 H13B 0.9800 .
C13 H13C 0.9800 .
C14 C15 1.521(6) .
C14 C16 1.523(4) .
C14 H14 1.0000 .
C15 H15A 0.9800 .
C15 H15B 0.9800 .
C15 H15C 0.9800 .
C16 H16A 0.9800 .
C16 H16B 0.9800 .
C16 H16C 0.9800 .
B1 F5 1.352(4) 3
B1 F6A 1.353(14) 3
B1 F6A 1.353(15) .
B1 F4A 1.386(18) 3
B1 F4A 1.386(18) .
B2 F2 1.391(3) 3
F4A F4A 0.92(4) 3
F6A F6A 1.61(3) 3

loop_
_geom_torsion_atom_site_label_1
_geom_torsion_atom_site_label_2
_geom_torsion_atom_site_label_3
_geom_torsion_atom_site_label_4
_geom_torsion
_geom_torsion_site_symmetry_1
_geom_torsion_site_symmetry_4
O1 Cu1 O1 C2 24.9(2) 3 .
O2 Cu1 O1 C2 100.0(5) 3 .
O2 Cu1 O1 C2 -163.5(2) . .
O3 Cu1 O1 C2 -70.3(2) . .
O1 Cu1 O2 C10 -158.4(2) . .
O1 Cu1 O2 C10 -83.2(5) 3 .
O2 Cu1 O2 C10 13.0(2) 3 .
O3 Cu1 O2 C10 106.4(2) . .
Cu1 O1 C2 N1 158.66(17) . .
Cu1 O1 C2 C1 -21.6(3) . .
C6 N1 C2 O1 -9.5(3) . .
C3 N1 C2 O1 174.4(2) . .
C6 N1 C2 C1 170.7(2) . .
C3 N1 C2 C1 -5.3(4) . .
C2 C1 C2 O1 8.1(4) 3 .
C2 C1 C2 N1 -172.21(18) 3 .
C2 N1 C3 C5 -126.3(3) . .
C6 N1 C3 C5 57.5(3) . .
C2 N1 C3 C4 108.1(3) . .
C6 N1 C3 C4 -68.1(3) . .
C2 N1 C6 C7 71.7(3) . .
C3 N1 C6 C7 -112.0(2) . .
C2 N1 C6 C8 -56.9(3) . .
C3 N1 C6 C8 119.5(2) . .
Cu1 O2 C10 N2 -164.38(17) . .
Cu1 O2 C10 C9 19.4(3) . .
C14 N2 C10 O2 175.0(2) . .
C11 N2 C10 O2 -3.0(4) . .
C14 N2 C10 C9 -8.9(4) . .
C11 N2 C10 C9 173.1(2) . .
C10 C9 C10 O2 -57.7(4) 3 .
C10 C9 C10 N2 126.1(2) 3 .
C10 N2 C11 C13 -60.4(3) . .
C14 N2 C11 C13 121.5(2) . .
C10 N2 C11 C12 67.4(3) . .
C14 N2 C11 C12 -110.7(3) . .
C10 N2 C14 C15 -115.9(3) . .
C11 N2 C14 C15 62.1(3) . .
C10 N2 C14 C16 117.8(3) . .
C11 N2 C14 C16 -64.1(3) . .
F5 B1 F4A F4A -148.4(5) . 3
F5 B1 F4A F4A -23.7(4) 3 3
F6A B1 F4A F4A -52.4(17) 3 3
F6A B1 F4A F4A -150.7(10) . 3
F4 B1 F4A F4A 90.6(3) . 3
F6 B1 F4A F4A -138.8(18) . 3
F5 B1 F6A F6A 143.0(5) . 3
F5 B1 F6A F6A 42.4(5) 3 3
F4 B1 F6A F6A -110.0(9) . 3
F4A B1 F6A F6A 111(2) 3 3
F4A B1 F6A F6A 144.9(13) . 3
F6 B1 F6A F6A -27.2(16) . 3
